data_7201414
loop_
_publ_author_name
'Singh, Devendra'
'Baruah, Jubaraj B.'

_publ_section_title
;
 Different solvates of two isomeric dicarboxylic acids with pyridine
 and quinoline
;
_journal_issue 12
_journal_name_full CrystEngComm
_journal_page_first 2688
_journal_paper_doi 10.1039/b911084d
_journal_volume 11
_journal_year 2009
_chemical_formula_sum 'C48 H34 N6 O8'
_chemical_formula_weight 822.81
_chemical_name_systematic
;
?
;
_space_group_IT_number 14
_symmetry_cell_setting monoclinic
_symmetry_space_group_name_Hall '-P 2yn'
_symmetry_space_group_name_H-M 'P 1 21/n 1'
_atom_sites_solution_hydrogens geom
_atom_sites_solution_primary direct
_atom_sites_solution_secondary difmap
_audit_creation_method SHELXL-97
_cell_angle_alpha 90.00
_cell_angle_beta 96.5940(10)
_cell_angle_gamma 90.00
_cell_formula_units_Z 2
_cell_length_a 8.5529(2)
_cell_length_b 20.5796(5)
_cell_length_c 11.9813(2)
_cell_measurement_reflns_used 5852
_cell_measurement_temperature 296(2)
_cell_measurement_theta_max 23.86
_cell_measurement_theta_min 2.40
_cell_volume 2094.94(8)
_computing_cell_refinement 'Bruker SMART'
_computing_data_collection 'Bruker SMART'
_computing_data_reduction 'Bruker SAINT'
_computing_molecular_graphics 'Bruker SHELXTL'
_computing_publication_material 'Bruker SHELXTL'
_computing_structure_refinement 'SHELXL-97 (Sheldrick, 1997)'
_computing_structure_solution 'SHELXS-97 (Sheldrick, 1990)'
_diffrn_ambient_temperature 296(2)
_diffrn_measured_fraction_theta_full 0.983
_diffrn_measured_fraction_theta_max 0.983
_diffrn_measurement_device_type 'CCD area detector'
_diffrn_measurement_method 'phi and omega scans'
_diffrn_radiation_monochromator graphite
_diffrn_radiation_source 'fine-focus sealed tube'
_diffrn_radiation_type MoK\a
_diffrn_radiation_wavelength 0.71073
_diffrn_reflns_av_R_equivalents 0.0275
_diffrn_reflns_av_sigmaI/netI 0.0300
_diffrn_reflns_limit_h_max 11
_diffrn_reflns_limit_h_min -11
_diffrn_reflns_limit_k_max 27
_diffrn_reflns_limit_k_min -27
_diffrn_reflns_limit_l_max 15
_diffrn_reflns_limit_l_min -15
_diffrn_reflns_number 22511
_diffrn_reflns_theta_full 28.21
_diffrn_reflns_theta_max 28.21
_diffrn_reflns_theta_min 1.98
_exptl_absorpt_coefficient_mu 0.091
_exptl_absorpt_correction_type none
_exptl_crystal_colour red
_exptl_crystal_density_diffrn 1.304
_exptl_crystal_density_method 'not measured'
_exptl_crystal_description blocks
_exptl_crystal_F_000 856
_exptl_crystal_size_max 0.42
_exptl_crystal_size_mid 0.22
_exptl_crystal_size_min 0.18
_refine_diff_density_max 0.140
_refine_diff_density_min -0.197
_refine_diff_density_rms 0.034
_refine_ls_extinction_method none
_refine_ls_goodness_of_fit_ref 1.044
_refine_ls_hydrogen_treatment constr
_refine_ls_matrix_type full
_refine_ls_number_parameters 281
_refine_ls_number_reflns 5076
_refine_ls_number_restraints 0
_refine_ls_restrained_S_all 1.044
_refine_ls_R_factor_all 0.0984
_refine_ls_R_factor_gt 0.0500
_refine_ls_shift/su_max 0.000
_refine_ls_shift/su_mean 0.000
_refine_ls_structure_factor_coef Fsqd
_refine_ls_weighting_details 'calc w=1/[\s^2^(Fo^2^)+(0.0685P)^2^+0.1605P] where P=(Fo^2^+2Fc^2^)/3'
_refine_ls_weighting_scheme calc
_refine_ls_wR_factor_gt 0.1291
_refine_ls_wR_factor_ref 0.1512
_reflns_number_gt 2821
_reflns_number_total 5076
_reflns_threshold_expression >2sigma(I)
_cod_data_source_file b911084d.txt
_cod_data_source_block nda
_cod_depositor_comments
;
The following automatic conversions were performed:
'_symmetry_cell_setting' value 'Monoclinic' changed to 'monoclinic'
according to '/home/saulius/struct/CIF-dictionaries/cif_core.dic'
dictionary named 'cif_core.dic' version 2.4.1 from 2010-06-29.

Automatic conversion script
Id: cif_fix_enum 1527 2010-12-29 10:47:43Z saulius 
;
_cod_original_sg_symbol_H-M P2(1)/n
_cod_database_code 7201414

loop_
_symmetry_equiv_pos_as_xyz
'x, y, z'
'-x+1/2, y+1/2, -z+1/2'
'-x, -y, -z'
'x-1/2, -y-1/2, z-1/2'

loop_
_atom_site_label
_atom_site_type_symbol
_atom_site_fract_x
_atom_site_fract_y
_atom_site_fract_z
_atom_site_U_iso_or_equiv
_atom_site_adp_type
_atom_site_occupancy
_atom_site_symmetry_multiplicity
_atom_site_calc_flag
_atom_site_refinement_flags
_atom_site_disorder_assembly
_atom_site_disorder_group
N1 N 0.23163(15) 0.12293(6) 0.90512(10) 0.0528(3) Uani 1 1 d . . .
C7 C 0.1168(2) 0.17336(8) 0.87234(13) 0.0561(4) Uani 1 1 d . . .
C2 C 0.02582(19) 0.20076(8) 0.94973(13) 0.0554(4) Uani 1 1 d . . .
C1 C 0.0420(2) 0.18013(8) 1.07074(14) 0.0584(4) Uani 1 1 d . . .
C4 C -0.1036(3) 0.26576(10) 0.79860(19) 0.0849(6) Uani 1 1 d . . .
H4 H -0.1786 0.2969 0.7739 0.102 Uiso 1 1 calc R . .
C6 C 0.0986(2) 0.19210(9) 0.76081(15) 0.0736(5) Uani 1 1 d . . .
H6 H 0.1609 0.1736 0.7106 0.088 Uiso 1 1 calc R . .
C3 C -0.0844(2) 0.24737(9) 0.91037(16) 0.0724(5) Uani 1 1 d . . .
H3 H -0.1464 0.2666 0.9601 0.087 Uiso 1 1 calc R . .
C5 C -0.0128(3) 0.23845(11) 0.72417(17) 0.0855(6) Uani 1 1 d . . .
H5 H -0.0260 0.2510 0.6491 0.103 Uiso 1 1 calc R . .
C10 C 0.44557(17) 0.02471(7) 0.98166(12) 0.0461(4) Uani 1 1 d . . .
C9 C 0.49034(18) 0.09046(7) 0.99739(12) 0.0487(4) Uani 1 1 d . . .
C8 C 0.37875(19) 0.14257(8) 0.95661(12) 0.0523(4) Uani 1 1 d . . .
C11 C 0.29505(18) 0.00731(7) 0.92970(13) 0.0528(4) Uani 1 1 d . . .
C12 C 0.1805(2) 0.05859(8) 0.89074(15) 0.0623(4) Uani 1 1 d . . .
O2 O -0.05786(17) 0.20860(7) 1.12894(11) 0.0790(4) Uani 1 1 d . . .
H2 H -0.0538 0.1917 1.1912 0.118 Uiso 1 1 calc R . .
O1 O 0.13652(16) 0.14035(7) 1.11077(10) 0.0830(4) Uani 1 1 d . . .
O4 O 0.41113(14) 0.20013(5) 0.96505(10) 0.0685(4) Uani 1 1 d . . .
O3 O 0.04889(16) 0.04694(6) 0.84691(14) 0.0978(5) Uani 1 1 d . . .
C13 C 0.6373(2) 0.10609(8) 1.04828(15) 0.0615(4) Uani 1 1 d . . .
H13 H 0.6656 0.1495 1.0588 0.074 Uiso 1 1 calc R . .
C14 C 0.2548(2) -0.05715(8) 0.91541(15) 0.0647(5) Uani 1 1 d . . .
H14 H 0.1552 -0.0683 0.8814 0.078 Uiso 1 1 calc R . .
C19 C 0.5447(4) 0.11363(15) 0.7085(2) 0.1155(9) Uani 1 1 d . . .
H19 H 0.5409 0.1588 0.7102 0.139 Uiso 1 1 calc R . .
N2 N 0.4190(3) 0.07996(19) 0.6561(2) 0.1361(9) Uani 1 1 d . . .
C16 C 0.5582(4) -0.01573(17) 0.7044(3) 0.1266(10) Uani 1 1 d . . .
H16 H 0.5603 -0.0609 0.7028 0.152 Uiso 1 1 calc R . .
C17 C 0.6806(3) 0.01817(19) 0.7555(2) 0.1048(8) Uani 1 1 d . . .
H17 H 0.7691 -0.0036 0.7889 0.126 Uiso 1 1 calc R . .
C15 C 0.4315(4) 0.0176(2) 0.6550(3) 0.1430(13) Uani 1 1 d . . .
H15 H 0.3486 -0.0062 0.6181 0.172 Uiso 1 1 calc R . .
N3 N 0.9391(2) 0.15288(7) 0.32474(13) 0.0732(4) Uani 1 1 d . . .
C20 C 0.8183(3) 0.15879(11) 0.38205(19) 0.0903(7) Uani 1 1 d . . .
H20 H 0.7332 0.1839 0.3520 0.108 Uiso 1 1 calc R . .
C24 C 1.0590(3) 0.11775(14) 0.3706(2) 0.1045(8) Uani 1 1 d . . .
H24 H 1.1455 0.1121 0.3311 0.125 Uiso 1 1 calc R . .
C23 C 1.0607(4) 0.08911(16) 0.4747(3) 0.1274(10) Uani 1 1 d . . .
H23 H 1.1483 0.0659 0.5059 0.153 Uiso 1 1 calc R . .
C21 C 0.8117(4) 0.12990(14) 0.4835(2) 0.1116(8) Uani 1 1 d . . .
H21 H 0.7222 0.1342 0.5202 0.134 Uiso 1 1 calc R . .
C18 C 0.6756(3) 0.08264(18) 0.7584(2) 0.1008(8) Uani 1 1 d . . .
H18 H 0.7597 0.1063 0.7939 0.121 Uiso 1 1 calc R . .
C22 C 0.9344(4) 0.09523(14) 0.5302(2) 0.1120(9) Uani 1 1 d . . .
H22 H 0.9320 0.0757 0.6000 0.134 Uiso 1 1 calc R . .

loop_
_atom_site_aniso_label
_atom_site_aniso_U_11
_atom_site_aniso_U_22
_atom_site_aniso_U_33
_atom_site_aniso_U_23
_atom_site_aniso_U_13
_atom_site_aniso_U_12
N1 0.0496(8) 0.0496(8) 0.0558(8) -0.0027(6) -0.0083(6) 0.0022(6)
C7 0.0560(10) 0.0509(9) 0.0570(10) 0.0022(7) -0.0120(7) -0.0003(8)
C2 0.0506(10) 0.0509(9) 0.0618(10) 0.0008(7) -0.0059(8) 0.0015(8)
C1 0.0546(10) 0.0550(10) 0.0642(11) 0.0000(8) 0.0016(8) -0.0050(9)
C4 0.0868(15) 0.0693(13) 0.0908(15) 0.0131(11) -0.0231(12) 0.0178(11)
C6 0.0843(14) 0.0773(13) 0.0552(11) 0.0022(9) -0.0083(9) 0.0034(11)
C3 0.0663(12) 0.0648(12) 0.0829(13) 0.0027(9) -0.0057(9) 0.0116(10)
C5 0.1044(17) 0.0828(14) 0.0624(12) 0.0143(10) -0.0199(11) 0.0053(13)
C10 0.0411(8) 0.0482(9) 0.0475(8) -0.0043(6) -0.0010(6) -0.0038(6)
C9 0.0456(9) 0.0479(9) 0.0508(8) -0.0037(7) -0.0024(6) -0.0025(7)
C8 0.0532(10) 0.0516(10) 0.0505(9) -0.0044(7) -0.0007(7) -0.0019(8)
C11 0.0440(9) 0.0513(9) 0.0603(10) -0.0041(7) -0.0064(7) -0.0023(7)
C12 0.0510(10) 0.0564(10) 0.0750(11) -0.0023(8) -0.0126(8) -0.0019(8)
O2 0.0872(10) 0.0772(9) 0.0739(9) 0.0017(6) 0.0157(7) 0.0118(7)
O1 0.0809(9) 0.1018(10) 0.0660(8) 0.0217(7) 0.0071(7) 0.0277(8)
O4 0.0688(8) 0.0488(7) 0.0828(8) -0.0023(5) -0.0132(6) -0.0020(6)
O3 0.0571(9) 0.0671(9) 0.1565(14) -0.0027(8) -0.0430(9) -0.0017(6)
C13 0.0543(10) 0.0468(9) 0.0796(11) -0.0073(8) -0.0083(8) -0.0062(8)
C14 0.0466(10) 0.0561(10) 0.0857(12) -0.0064(8) -0.0161(8) -0.0066(8)
C19 0.127(3) 0.126(2) 0.0996(19) 0.0053(16) 0.0395(19) 0.014(2)
N2 0.0975(18) 0.180(3) 0.1238(19) -0.0093(19) -0.0177(14) 0.037(2)
C16 0.107(2) 0.126(2) 0.149(3) -0.0165(19) 0.025(2) 0.008(2)
C17 0.0711(16) 0.153(3) 0.0912(17) 0.0051(17) 0.0119(12) 0.0112(18)
C15 0.091(2) 0.168(3) 0.162(3) -0.053(3) -0.0191(19) 0.006(2)
N3 0.0868(12) 0.0680(10) 0.0652(9) -0.0029(7) 0.0099(9) -0.0042(9)
C20 0.0981(17) 0.0871(15) 0.0891(16) -0.0015(12) 0.0257(13) 0.0173(12)
C24 0.0778(16) 0.131(2) 0.1059(19) 0.0234(15) 0.0166(13) 0.0042(15)
C23 0.104(2) 0.162(3) 0.111(2) 0.0514(19) -0.0091(18) 0.0030(19)
C21 0.135(2) 0.119(2) 0.0892(18) 0.0019(15) 0.0482(17) -0.0023(18)
C18 0.0788(17) 0.141(3) 0.0843(16) -0.0009(16) 0.0182(12) -0.0070(17)
C22 0.149(3) 0.116(2) 0.0694(15) 0.0155(14) 0.0059(17) -0.024(2)

loop_
_atom_type_symbol
_atom_type_description
_atom_type_scat_dispersion_real
_atom_type_scat_dispersion_imag
_atom_type_scat_source
C C 0.0033 0.0016 'International Tables Vol C Tables 4.2.6.8 and 6.1.1.4'
H H 0.0000 0.0000 'International Tables Vol C Tables 4.2.6.8 and 6.1.1.4'
N N 0.0061 0.0033 'International Tables Vol C Tables 4.2.6.8 and 6.1.1.4'
O O 0.0106 0.0060 'International Tables Vol C Tables 4.2.6.8 and 6.1.1.4'

loop_
_geom_angle_atom_site_label_1
_geom_angle_atom_site_label_2
_geom_angle_atom_site_label_3
_geom_angle
_geom_angle_site_symmetry_1
_geom_angle_site_symmetry_3
_geom_angle_publ_flag
C8 N1 C12 125.56(13) . . ?
C8 N1 C7 117.40(13) . . ?
C12 N1 C7 116.81(13) . . ?
C6 C7 C2 121.33(16) . . ?
C6 C7 N1 117.30(15) . . ?
C2 C7 N1 121.36(14) . . ?
C3 C2 C7 117.49(15) . . ?
C3 C2 C1 120.46(16) . . ?
C7 C2 C1 122.04(15) . . ?
O1 C1 O2 122.78(16) . . ?
O1 C1 C2 123.87(16) . . ?
O2 C1 C2 113.34(15) . . ?
C5 C4 C3 120.34(19) . . ?
C7 C6 C5 119.75(19) . . ?
C4 C3 C2 121.23(19) . . ?
C4 C5 C6 119.86(18) . . ?
C11 C10 C9 121.45(14) . . ?
C11 C10 C10 119.30(17) . 3_657 ?
C9 C10 C10 119.25(16) . 3_657 ?
C13 C9 C10 120.31(14) . . ?
C13 C9 C8 120.01(14) . . ?
C10 C9 C8 119.67(13) . . ?
O4 C8 N1 120.20(14) . . ?
O4 C8 C9 123.04(14) . . ?
N1 C8 C9 116.76(13) . . ?
C14 C11 C10 120.14(14) . . ?
C14 C11 C12 120.10(14) . . ?
C10 C11 C12 119.75(14) . . ?
O3 C12 N1 120.20(15) . . ?
O3 C12 C11 123.03(15) . . ?
N1 C12 C11 116.76(14) . . ?
C9 C13 C14 120.46(15) . 3_657 ?
C11 C14 C13 120.54(14) . 3_657 ?
C18 C19 N2 121.7(3) . . ?
C15 N2 C19 116.5(3) . . ?
C17 C16 C15 118.5(3) . . ?
C18 C17 C16 120.3(3) . . ?
N2 C15 C16 124.1(3) . . ?
C20 N3 C24 117.00(19) . . ?
N3 C20 C21 122.9(2) . . ?
N3 C24 C23 122.5(3) . . ?
C22 C23 C24 119.0(3) . . ?
C22 C21 C20 119.7(3) . . ?
C17 C18 C19 118.9(3) . . ?
C23 C22 C21 118.8(2) . . ?

loop_
_geom_bond_atom_site_label_1
_geom_bond_atom_site_label_2
_geom_bond_distance
_geom_bond_site_symmetry_2
_geom_bond_publ_flag
N1 C8 1.396(2) . ?
N1 C12 1.399(2) . ?
N1 C7 1.452(2) . ?
C7 C6 1.382(2) . ?
C7 C2 1.396(2) . ?
C2 C3 1.389(2) . ?
C2 C1 1.502(2) . ?
C1 O1 1.210(2) . ?
C1 O2 1.302(2) . ?
C4 C5 1.369(3) . ?
C4 C3 1.383(3) . ?
C6 C5 1.383(3) . ?
C10 C11 1.410(2) . ?
C10 C9 1.413(2) . ?
C10 C10 1.415(3) 3_657 ?
C9 C13 1.371(2) . ?
C9 C8 1.481(2) . ?
C8 O4 1.2181(17) . ?
C11 C14 1.376(2) . ?
C11 C12 1.479(2) . ?
C12 O3 1.2101(19) . ?
C13 C14 1.401(2) 3_657 ?
C14 C13 1.401(2) 3_657 ?
C19 C18 1.365(4) . ?
C19 N2 1.370(4) . ?
N2 C15 1.289(4) . ?
C16 C17 1.345(4) . ?
C16 C15 1.359(4) . ?
C17 C18 1.328(4) . ?
N3 C20 1.311(3) . ?
N3 C24 1.321(3) . ?
C20 C21 1.360(3) . ?
C24 C23 1.378(4) . ?
C23 C22 1.338(4) . ?
C21 C22 1.338(4) . ?

loop_
_geom_torsion_atom_site_label_1
_geom_torsion_atom_site_label_2
_geom_torsion_atom_site_label_3
_geom_torsion_atom_site_label_4
_geom_torsion
_geom_torsion_site_symmetry_1
_geom_torsion_site_symmetry_2
_geom_torsion_site_symmetry_3
_geom_torsion_site_symmetry_4
_geom_torsion_publ_flag
C8 N1 C7 C6 99.57(18) . . . . ?
C12 N1 C7 C6 -85.60(19) . . . . ?
C8 N1 C7 C2 -81.88(19) . . . . ?
C12 N1 C7 C2 92.95(18) . . . . ?
C6 C7 C2 C3 0.3(3) . . . . ?
N1 C7 C2 C3 -178.18(15) . . . . ?
C6 C7 C2 C1 178.89(16) . . . . ?
N1 C7 C2 C1 0.4(2) . . . . ?
C3 C2 C1 O1 -179.21(17) . . . . ?
C7 C2 C1 O1 2.3(3) . . . . ?
C3 C2 C1 O2 1.8(2) . . . . ?
C7 C2 C1 O2 -176.71(15) . . . . ?
C2 C7 C6 C5 -0.6(3) . . . . ?
N1 C7 C6 C5 177.92(16) . . . . ?
C5 C4 C3 C2 -0.5(3) . . . . ?
C7 C2 C3 C4 0.2(3) . . . . ?
C1 C2 C3 C4 -178.37(17) . . . . ?
C3 C4 C5 C6 0.1(3) . . . . ?
C7 C6 C5 C4 0.4(3) . . . . ?
C11 C10 C9 C13 179.91(15) . . . . ?
C10 C10 C9 C13 -0.4(3) 3_657 . . . ?
C11 C10 C9 C8 -1.3(2) . . . . ?
C10 C10 C9 C8 178.40(16) 3_657 . . . ?
C12 N1 C8 O4 -179.78(15) . . . . ?
C7 N1 C8 O4 -5.5(2) . . . . ?
C12 N1 C8 C9 1.1(2) . . . . ?
C7 N1 C8 C9 175.46(13) . . . . ?
C13 C9 C8 O4 0.6(2) . . . . ?
C10 C9 C8 O4 -178.21(14) . . . . ?
C13 C9 C8 N1 179.65(14) . . . . ?
C10 C9 C8 N1 0.8(2) . . . . ?
C9 C10 C11 C14 179.93(15) . . . . ?
C10 C10 C11 C14 0.3(3) 3_657 . . . ?
C9 C10 C11 C12 -0.1(2) . . . . ?
C10 C10 C11 C12 -179.83(17) 3_657 . . . ?
C8 N1 C12 O3 178.42(17) . . . . ?
C7 N1 C12 O3 4.1(2) . . . . ?
C8 N1 C12 C11 -2.5(2) . . . . ?
C7 N1 C12 C11 -176.87(14) . . . . ?
C14 C11 C12 O3 0.9(3) . . . . ?
C10 C11 C12 O3 -179.01(17) . . . . ?
C14 C11 C12 N1 -178.12(16) . . . . ?
C10 C11 C12 N1 2.0(2) . . . . ?
C10 C9 C13 C14 0.4(2) . . . 3_657 ?
C8 C9 C13 C14 -178.37(15) . . . 3_657 ?
C10 C11 C14 C13 -0.3(3) . . . 3_657 ?
C12 C11 C14 C13 179.80(16) . . . 3_657 ?
C18 C19 N2 C15 -0.9(4) . . . . ?
C15 C16 C17 C18 0.9(4) . . . . ?
C19 N2 C15 C16 1.7(5) . . . . ?
C17 C16 C15 N2 -1.7(5) . . . . ?
C24 N3 C20 C21 -1.0(3) . . . . ?
C20 N3 C24 C23 -1.1(4) . . . . ?
N3 C24 C23 C22 2.2(5) . . . . ?
N3 C20 C21 C22 2.1(4) . . . . ?
C16 C17 C18 C19 -0.2(4) . . . . ?
N2 C19 C18 C17 0.2(4) . . . . ?
C24 C23 C22 C21 -1.1(5) . . . . ?
C20 C21 C22 C23 -0.9(4) . . . . ?
